data_7131902
loop_
_publ_author_name
'Li, Yan'
'Wang, Chenfeng'
'Su, Ming-Der'
'Fang, Zijie'
'Zhou, Jiahao'
'Zhang, Haoqi'
'Li, Xiaodi'
'Zuo, Darui'
'Zhang, Zheng-Feng'

_publ_section_title
;
 SiP-heterocycles derived from a bulky phosphanylsilylene
;
_journal_name_full 'Chemical Communications'
_journal_paper_doi 10.1039/D3CC02512H
_journal_year 2023
_chemical_formula_moiety 'C35 H53 N2 P Si'
_chemical_formula_sum 'C35 H53 N2 P Si'
_chemical_formula_weight 560.85
_space_group_crystal_system monoclinic
_space_group_IT_number 14
_space_group_name_Hall '-P 2ybc'
_space_group_name_H-M_alt 'P 1 21/c 1'
_atom_sites_solution_hydrogens geom
_atom_sites_solution_primary dual
_audit_creation_date 2022-02-22
_audit_creation_method
;
Olex2 1.5
(compiled 2021.10.07 svn.r9718050b for OlexSys, GUI svn.r6410)
;
_audit_update_record
;
2022-11-30 deposited with the CCDC.	2023-07-20 downloaded from the CCDC.
;
_cell_angle_alpha 90
_cell_angle_beta 100.716(2)
_cell_angle_gamma 90
_cell_formula_units_Z 4
_cell_length_a 20.8037(13)
_cell_length_b 8.7396(5)
_cell_length_c 18.1837(10)
_cell_measurement_reflns_used 6805
_cell_measurement_temperature 170.00
_cell_measurement_theta_max 26.422
_cell_measurement_theta_min 2.652
_cell_volume 3248.4(3)
_computing_cell_refinement 'SAINT V8.40B (?, 2016)'
_computing_data_reduction 'SAINT V8.40B (?, 2016)'
_computing_molecular_graphics 'Olex2 1.5 (Dolomanov et al., 2009)'
_computing_publication_material 'Olex2 1.5 (Dolomanov et al., 2009)'
_computing_structure_refinement 'SHELXL 2018/3 (Sheldrick, 2015)'
_computing_structure_solution 'SHELXT 2018/2 (Sheldrick, 2018)'
_diffrn_ambient_temperature 170.00
_diffrn_measured_fraction_theta_full 0.999
_diffrn_measured_fraction_theta_max 0.998
_diffrn_measurement_device_type 'Bruker APEX-II CCD'
_diffrn_measurement_method '\f and \w scans'
_diffrn_radiation_type MoK\a
_diffrn_radiation_wavelength 0.71073
_diffrn_reflns_av_R_equivalents 0.1099
_diffrn_reflns_av_unetI/netI 0.0564
_diffrn_reflns_Laue_measured_fraction_full 0.999
_diffrn_reflns_Laue_measured_fraction_max 0.998
_diffrn_reflns_limit_h_max 26
_diffrn_reflns_limit_h_min -26
_diffrn_reflns_limit_k_max 11
_diffrn_reflns_limit_k_min -9
_diffrn_reflns_limit_l_max 23
_diffrn_reflns_limit_l_min -23
_diffrn_reflns_number 55442
_diffrn_reflns_point_group_measured_fraction_full 0.999
_diffrn_reflns_point_group_measured_fraction_max 0.998
_diffrn_reflns_theta_full 25.242
_diffrn_reflns_theta_max 27.100
_diffrn_reflns_theta_min 2.312
_diffrn_source_current 1.4
_diffrn_source_power 0.07
_diffrn_source_voltage 50.0
_diffrn_standards_number 0
_exptl_absorpt_coefficient_mu 0.147
_exptl_absorpt_correction_T_max 0.7455
_exptl_absorpt_correction_T_min 0.6489
_exptl_absorpt_correction_type multi-scan
_exptl_absorpt_process_details
;
SADABS-2016/2 (Bruker,2016/2) was used for absorption correction.
wR2(int) was 0.1217 before and 0.0728 after correction.
The Ratio of minimum to maximum transmission is 0.8704.
The \l/2 correction factor is Not present.
;
_exptl_crystal_colour yellow
_exptl_crystal_colour_primary yellow
_exptl_crystal_density_diffrn 1.147
_exptl_crystal_description block
_exptl_crystal_F_000 1224
_exptl_crystal_size_max 0.19
_exptl_crystal_size_mid 0.09
_exptl_crystal_size_min 0.04
_refine_diff_density_max 0.305
_refine_diff_density_min -0.237
_refine_diff_density_rms 0.051
_refine_ls_extinction_method none
_refine_ls_goodness_of_fit_ref 1.038
_refine_ls_hydrogen_treatment constr
_refine_ls_matrix_type full
_refine_ls_number_parameters 413
_refine_ls_number_reflns 7136
_refine_ls_number_restraints 97
_refine_ls_restrained_S_all 1.033
_refine_ls_R_factor_all 0.0874
_refine_ls_R_factor_gt 0.0493
_refine_ls_shift/su_max 0.001
_refine_ls_shift/su_mean 0.000
_refine_ls_structure_factor_coef Fsqd
_refine_ls_weighting_details 'w=1/[\s^2^(Fo^2^)+(0.0401P)^2^+1.5844P] where P=(Fo^2^+2Fc^2^)/3'
_refine_ls_weighting_scheme calc
_refine_ls_wR_factor_gt 0.1012
_refine_ls_wR_factor_ref 0.1203
_reflns_Friedel_coverage 0.000
_reflns_number_gt 4922
_reflns_number_total 7136
_reflns_threshold_expression 'I > 2\s(I)'
_cod_data_source_file d3cc02512h2.cif
_cod_data_source_block mo_220222_ly_lr0221_2_2
_cod_database_code 7131902
_shelx_shelxl_version_number 2018/3
_shelx_space_group_comment
;
The symmetry employed for this shelxl refinement is uniquely defined
by the following loop, which should always be used as a source of
symmetry information in preference to the above space-group names.
They are only intended as comments.
;
_shelx_estimated_absorpt_t_max 0.994
_shelx_estimated_absorpt_t_min 0.973
_olex2_refinement_description
;
1. Fixed Uiso
 At 1.2 times of:
  All C(H) groups, All C(H,H) groups
 At 1.5 times of:
  All C(H,H,H) groups
2. Restrained distances
 C39-C7 \\sim C1-C7
 with sigma of 0.02
 C40-C38 \\sim C5-C6
 with sigma of 0.02
 C4-C5 \\sim C38-C37
 with sigma of 0.02
 C2-C1 \\sim C39-C36
 with sigma of 0.02
 C6-C1 \\sim C39-C40
 with sigma of 0.02
 C3-C2 \\sim C36-C0
 with sigma of 0.02
 C0-C37 \\sim C4-C3
 with sigma of 0.02
3. Rigid body (RIGU) restrains
 C1, C6, C5, C4, C7, C3, C2
 with sigma for 1-2 distances of 0.001 and sigma for 1-3 distances of 0.002
 C0, C7, C39, C40, C38, C37, C36
 with sigma for 1-2 distances of 0.001 and sigma for 1-3 distances of 0.002
4. Others
 Sof(C0)=Sof(H0)=Sof(C39)=Sof(C40)=Sof(H40)=Sof(C38)=Sof(H38)=Sof(C37)=
 Sof(H37)=Sof(C36)=Sof(H36)=1-FVAR(1)
 Sof(C1)=Sof(C6)=Sof(H6)=Sof(C5)=Sof(H5)=Sof(C4)=Sof(H4)=Sof(C3)=Sof(H3)=
 Sof(C2)=Sof(H2)=FVAR(1)
5.a Ternary CH refined with riding coordinates:
 C17(H17), C22(H22), C20(H20), C30(H30), C33(H33), C28(H28)
5.b Secondary CH2 refined with riding coordinates:
 C24(H24A,H24B), C19(H19A,H19B), C16(H16A,H16B), C18(H18A,H18B), C21(H21A,
 H21B), C23(H23A,H23B), C31(H31A,H31B), C34(H34A,H34B), C32(H32A,H32B),
 C29(H29A,H29B), C35(H35A,H35B), C27(H27A,H27B)
5.c Aromatic/amide H refined with riding coordinates:
 C0(H0), C6(H6), C5(H5), C4(H4), C40(H40), C38(H38), C37(H37), C3(H3), C2(H2),
 C36(H36)
5.d Idealised Me refined as rotating group:
 C10(H10A,H10B,H10C), C11(H11A,H11B,H11C), C9(H9A,H9B,H9C), C15(H15A,H15B,
 H15C), C14(H14A,H14B,H14C), C13(H13A,H13B,H13C)
;
_olex2_submission_special_instructions 'No special instructions were received'

loop_
_space_group_symop_operation_xyz
'x, y, z'
'-x, y+1/2, -z+1/2'
'-x, -y, -z'
'x, -y-1/2, z-1/2'

loop_
_atom_site_label
_atom_site_type_symbol
_atom_site_fract_x
_atom_site_fract_y
_atom_site_fract_z
_atom_site_U_iso_or_equiv
_atom_site_adp_type
_atom_site_occupancy
_atom_site_site_symmetry_order
_atom_site_calc_flag
_atom_site_refinement_flags_posn
_atom_site_refinement_flags_adp
_atom_site_refinement_flags_occupancy
_atom_site_disorder_assembly
_atom_site_disorder_group
P1 P 0.80200(3) 0.59023(6) 0.61918(3) 0.02351(13) Uani 1 1 d . . . . .
Si1 Si 0.69625(3) 0.50725(7) 0.57827(3) 0.02509(14) Uani 1 1 d . . . . .
N1 N 0.67258(8) 0.5104(2) 0.47266(9) 0.0265(4) Uani 1 1 d . . . . .
N2 N 0.65398(8) 0.6906(2) 0.54540(9) 0.0264(4) Uani 1 1 d . . . . .
C0 C 0.4747(5) 0.7257(17) 0.3557(7) 0.050(2) Uani 0.44(2) 1 d D . P A 2
H0 H 0.430187 0.697572 0.352549 0.060 Uiso 0.44(2) 1 calc R U P A 2
C24 C 0.86808(11) 0.5450(2) 0.49045(12) 0.0290(5) Uani 1 1 d . . . . .
H24A H 0.829166 0.489480 0.463737 0.035 Uiso 1 1 calc R U . . .
H24B H 0.898249 0.469351 0.519068 0.035 Uiso 1 1 calc R U . . .
C19 C 0.89288(11) 0.9465(3) 0.47991(13) 0.0339(5) Uani 1 1 d . . . . .
H19A H 0.879241 1.024192 0.513531 0.041 Uiso 1 1 calc R U . . .
H19B H 0.914258 0.999804 0.442870 0.041 Uiso 1 1 calc R U . . .
C1 C 0.5938(5) 0.714(3) 0.4100(10) 0.039(3) Uani 0.56(2) 1 d D . P A 1
C6 C 0.6227(6) 0.8142(18) 0.3659(8) 0.0440(19) Uani 0.56(2) 1 d D . P A 1
H6 H 0.668601 0.831023 0.376022 0.053 Uiso 0.56(2) 1 calc R U P A 1
C16 C 0.80004(10) 0.7773(2) 0.49737(12) 0.0265(5) Uani 1 1 d . . . . .
H16A H 0.760667 0.722646 0.471266 0.032 Uiso 1 1 calc R U . . .
H16B H 0.785865 0.854259 0.531008 0.032 Uiso 1 1 calc R U . . .
C17 C 0.83308(11) 0.8585(3) 0.43966(12) 0.0307(5) Uani 1 1 d . . . . .
H17 H 0.801485 0.931583 0.409923 0.037 Uiso 1 1 calc R U . . .
C18 C 0.85442(12) 0.7394(3) 0.38694(12) 0.0376(6) Uani 1 1 d . . . . .
H18A H 0.875742 0.791054 0.349362 0.045 Uiso 1 1 calc R U . . .
H18B H 0.815727 0.683266 0.360142 0.045 Uiso 1 1 calc R U . . .
C22 C 0.90249(12) 0.6271(3) 0.43323(12) 0.0361(6) Uani 1 1 d . . . . .
H22 H 0.916614 0.549471 0.399074 0.043 Uiso 1 1 calc R U . . .
C20 C 0.94099(11) 0.8338(3) 0.52552(13) 0.0330(5) Uani 1 1 d . . . . .
H20 H 0.980251 0.890843 0.551905 0.040 Uiso 1 1 calc R U . . .
C21 C 0.96226(12) 0.7147(3) 0.47332(14) 0.0414(6) Uani 1 1 d . . . . .
H21A H 0.984125 0.766005 0.436120 0.050 Uiso 1 1 calc R U . . .
H21B H 0.993809 0.642676 0.502607 0.050 Uiso 1 1 calc R U . . .
C23 C 0.90828(10) 0.7514(2) 0.58331(12) 0.0282(5) Uani 1 1 d . . . . .
H23A H 0.895332 0.827245 0.618265 0.034 Uiso 1 1 calc R U . . .
H23B H 0.939861 0.679610 0.612725 0.034 Uiso 1 1 calc R U . . .
C25 C 0.84713(10) 0.6619(2) 0.54438(11) 0.0236(4) Uani 1 1 d . . . . .
C26 C 0.84068(10) 0.4112(2) 0.66703(10) 0.0238(4) Uani 1 1 d . . . . .
C31 C 0.91600(10) 0.4222(2) 0.68749(12) 0.0281(5) Uani 1 1 d . . . . .
H31A H 0.934389 0.427410 0.641091 0.034 Uiso 1 1 calc R U . . .
H31B H 0.928424 0.517148 0.716369 0.034 Uiso 1 1 calc R U . . .
C5 C 0.5828(7) 0.8894(11) 0.3069(5) 0.054(2) Uani 0.56(2) 1 d D . P A 1
H5 H 0.602010 0.955980 0.275772 0.064 Uiso 0.56(2) 1 calc R U P A 1
C30 C 0.94485(11) 0.2830(3) 0.73418(12) 0.0329(5) Uani 1 1 d . . . . .
H30 H 0.993598 0.292057 0.746294 0.039 Uiso 1 1 calc R U . . .
C34 C 0.91778(12) 0.2783(3) 0.80654(12) 0.0409(6) Uani 1 1 d . . . . .
H34A H 0.930143 0.373027 0.835626 0.049 Uiso 1 1 calc R U . . .
H34B H 0.936620 0.190120 0.837329 0.049 Uiso 1 1 calc R U . . .
C4 C 0.5152(7) 0.8686(13) 0.2927(5) 0.059(2) Uani 0.56(2) 1 d D . P A 1
H4 H 0.488839 0.922438 0.252726 0.071 Uiso 0.56(2) 1 calc R U P A 1
C32 C 0.81409(11) 0.4021(3) 0.74119(11) 0.0303(5) Uani 1 1 d . . . . .
H32A H 0.825390 0.497303 0.770257 0.036 Uiso 1 1 calc R U . . .
H32B H 0.765822 0.393101 0.729770 0.036 Uiso 1 1 calc R U . . .
C33 C 0.84323(12) 0.2639(3) 0.78818(12) 0.0378(6) Uani 1 1 d . . . . .
H33 H 0.825592 0.260417 0.835699 0.045 Uiso 1 1 calc R U . . .
C29 C 0.92587(11) 0.1356(3) 0.68978(13) 0.0337(5) Uani 1 1 d . . . . .
H29A H 0.943794 0.137370 0.643017 0.040 Uiso 1 1 calc R U . . .
H29B H 0.944511 0.046115 0.719712 0.040 Uiso 1 1 calc R U . . .
C35 C 0.82403(12) 0.1174(3) 0.74331(13) 0.0375(6) Uani 1 1 d . . . . .
H35A H 0.841662 0.027195 0.773392 0.045 Uiso 1 1 calc R U . . .
H35B H 0.775781 0.108148 0.731376 0.045 Uiso 1 1 calc R U . . .
C28 C 0.85133(11) 0.1220(3) 0.67106(12) 0.0306(5) Uani 1 1 d . . . . .
H28 H 0.838977 0.026015 0.641941 0.037 Uiso 1 1 calc R U . . .
C27 C 0.82287(10) 0.2610(2) 0.62399(11) 0.0255(5) Uani 1 1 d . . . . .
H27A H 0.840155 0.263174 0.576821 0.031 Uiso 1 1 calc R U . . .
H27B H 0.774678 0.251243 0.610981 0.031 Uiso 1 1 calc R U . . .
C8 C 0.62923(11) 0.8243(3) 0.58253(12) 0.0315(5) Uani 1 1 d . . . . .
C10 C 0.55950(13) 0.7962(4) 0.59177(18) 0.0620(9) Uani 1 1 d . . . . .
H10A H 0.530643 0.798469 0.542613 0.093 Uiso 1 1 calc R U . . .
H10B H 0.546187 0.876098 0.623690 0.093 Uiso 1 1 calc R U . . .
H10C H 0.556456 0.695978 0.615015 0.093 Uiso 1 1 calc R U . . .
C11 C 0.67198(15) 0.8367(4) 0.65985(16) 0.0631(9) Uani 1 1 d . . . . .
H11A H 0.669454 0.741205 0.687387 0.095 Uiso 1 1 calc R U . . .
H11B H 0.656626 0.921766 0.687191 0.095 Uiso 1 1 calc R U . . .
H11C H 0.717415 0.855294 0.654788 0.095 Uiso 1 1 calc R U . . .
C9 C 0.6356(2) 0.9708(3) 0.54037(19) 0.0766(11) Uani 1 1 d . . . . .
H9A H 0.679949 0.978656 0.529802 0.115 Uiso 1 1 calc R U . . .
H9B H 0.626965 1.058362 0.570784 0.115 Uiso 1 1 calc R U . . .
H9C H 0.603881 0.970377 0.493183 0.115 Uiso 1 1 calc R U . . .
C12 C 0.66288(11) 0.3888(3) 0.41473(12) 0.0297(5) Uani 1 1 d . . . . .
C15 C 0.71420(11) 0.2664(3) 0.44065(13) 0.0360(5) Uani 1 1 d . . . . .
H15A H 0.710088 0.230760 0.490665 0.054 Uiso 1 1 calc R U . . .
H15B H 0.757947 0.309460 0.442362 0.054 Uiso 1 1 calc R U . . .
H15C H 0.707582 0.180171 0.405595 0.054 Uiso 1 1 calc R U . . .
C14 C 0.59496(11) 0.3169(3) 0.40848(14) 0.0394(6) Uani 1 1 d . . . . .
H14A H 0.591333 0.228358 0.374884 0.059 Uiso 1 1 calc R U . . .
H14B H 0.561460 0.392470 0.388437 0.059 Uiso 1 1 calc R U . . .
H14C H 0.588613 0.283786 0.458130 0.059 Uiso 1 1 calc R U . . .
C13 C 0.67214(13) 0.4517(3) 0.33903(13) 0.0430(6) Uani 1 1 d . . . . .
H13A H 0.714947 0.501637 0.344500 0.064 Uiso 1 1 calc R U . . .
H13B H 0.637620 0.526260 0.321005 0.064 Uiso 1 1 calc R U . . .
H13C H 0.669805 0.367531 0.303020 0.064 Uiso 1 1 calc R U . . .
C7 C 0.63790(10) 0.6404(2) 0.47513(12) 0.0273(5) Uani 1 1 d D . . . .
C39 C 0.5872(6) 0.708(3) 0.4159(13) 0.034(3) Uani 0.44(2) 1 d D . P A 2
C40 C 0.6034(7) 0.805(2) 0.3617(9) 0.043(3) Uani 0.44(2) 1 d D . P A 2
H40 H 0.648116 0.828924 0.362756 0.051 Uiso 0.44(2) 1 calc R U P A 2
C38 C 0.5553(8) 0.8684(15) 0.3052(7) 0.058(3) Uani 0.44(2) 1 d D . P A 2
H38 H 0.566557 0.937494 0.269369 0.069 Uiso 0.44(2) 1 calc R U P A 2
C37 C 0.4912(7) 0.8266(17) 0.3039(6) 0.053(3) Uani 0.44(2) 1 d D . P A 2
H37 H 0.457655 0.868196 0.266603 0.064 Uiso 0.44(2) 1 calc R U P A 2
C3 C 0.4863(5) 0.7712(14) 0.3359(7) 0.059(2) Uani 0.56(2) 1 d D . P A 1
H3 H 0.440325 0.755260 0.325574 0.071 Uiso 0.56(2) 1 calc R U P A 1
C2 C 0.5257(5) 0.6958(17) 0.3955(7) 0.045(2) Uani 0.56(2) 1 d D . P A 1
H2 H 0.505884 0.631069 0.426813 0.054 Uiso 0.56(2) 1 calc R U P A 1
C36 C 0.5217(5) 0.664(2) 0.4123(9) 0.038(2) Uani 0.44(2) 1 d D . P A 2
H36 H 0.509918 0.594479 0.447577 0.045 Uiso 0.44(2) 1 calc R U P A 2

loop_
_atom_site_aniso_label
_atom_site_aniso_U_11
_atom_site_aniso_U_22
_atom_site_aniso_U_33
_atom_site_aniso_U_23
_atom_site_aniso_U_13
_atom_site_aniso_U_12
P1 0.0248(3) 0.0248(3) 0.0210(3) 0.0008(2) 0.0045(2) -0.0008(2)
Si1 0.0250(3) 0.0270(3) 0.0235(3) 0.0020(2) 0.0051(2) -0.0020(2)
N1 0.0271(9) 0.0272(9) 0.0239(9) -0.0023(8) 0.0010(7) -0.0013(8)
N2 0.0253(9) 0.0275(10) 0.0268(9) -0.0018(8) 0.0061(8) 0.0006(7)
C0 0.049(4) 0.057(6) 0.036(4) -0.002(3) -0.011(3) 0.024(4)
C24 0.0364(13) 0.0252(11) 0.0264(11) -0.0004(9) 0.0083(10) -0.0016(9)
C19 0.0358(13) 0.0288(12) 0.0387(13) 0.0066(10) 0.0112(11) -0.0051(10)
C1 0.042(3) 0.038(5) 0.032(4) -0.002(4) -0.004(3) 0.013(3)
C6 0.049(4) 0.045(4) 0.033(3) 0.007(3) -0.004(4) 0.015(4)
C16 0.0232(11) 0.0280(11) 0.0281(11) 0.0034(9) 0.0044(9) -0.0013(9)
C17 0.0325(12) 0.0282(12) 0.0320(12) 0.0080(9) 0.0073(10) -0.0001(9)
C18 0.0494(15) 0.0376(13) 0.0276(12) 0.0067(10) 0.0116(11) -0.0027(11)
C22 0.0477(15) 0.0339(13) 0.0323(12) 0.0007(10) 0.0217(11) 0.0021(11)
C20 0.0263(12) 0.0317(12) 0.0410(13) 0.0048(10) 0.0065(10) -0.0070(10)
C21 0.0336(13) 0.0433(15) 0.0527(15) 0.0104(12) 0.0223(12) 0.0042(11)
C23 0.0263(11) 0.0260(11) 0.0313(11) 0.0004(9) 0.0031(9) -0.0036(9)
C25 0.0234(11) 0.0225(10) 0.0245(10) 0.0017(8) 0.0038(8) -0.0022(8)
C26 0.0277(11) 0.0253(11) 0.0175(10) 0.0021(8) 0.0022(8) -0.0015(9)
C31 0.0290(11) 0.0271(11) 0.0266(11) 0.0032(9) 0.0010(9) -0.0037(9)
C5 0.069(5) 0.053(4) 0.032(3) -0.002(2) -0.009(3) 0.030(4)
C30 0.0288(12) 0.0349(13) 0.0311(12) 0.0058(10) -0.0043(10) -0.0016(10)
C34 0.0491(15) 0.0417(14) 0.0265(12) 0.0059(11) -0.0074(11) -0.0026(12)
C4 0.068(5) 0.062(5) 0.040(3) -0.003(3) -0.013(4) 0.028(4)
C32 0.0359(13) 0.0349(13) 0.0205(10) 0.0006(9) 0.0066(9) -0.0002(10)
C33 0.0491(15) 0.0449(15) 0.0200(11) 0.0075(10) 0.0079(10) 0.0002(12)
C29 0.0344(13) 0.0282(12) 0.0364(13) 0.0060(10) 0.0011(10) 0.0039(10)
C35 0.0409(14) 0.0354(13) 0.0359(13) 0.0135(11) 0.0063(11) -0.0015(11)
C28 0.0331(12) 0.0260(12) 0.0307(12) 0.0025(9) 0.0009(10) -0.0007(9)
C27 0.0267(11) 0.0272(11) 0.0213(10) 0.0008(9) 0.0014(9) -0.0007(9)
C8 0.0308(12) 0.0300(12) 0.0351(12) -0.0067(10) 0.0100(10) 0.0024(10)
C10 0.0389(16) 0.077(2) 0.074(2) -0.0301(17) 0.0219(15) 0.0009(15)
C11 0.0583(19) 0.075(2) 0.0533(18) -0.0337(16) 0.0040(15) 0.0145(16)
C9 0.125(3) 0.0353(16) 0.085(2) 0.0028(16) 0.058(2) 0.0159(18)
C12 0.0303(12) 0.0322(12) 0.0258(11) -0.0058(9) 0.0027(9) -0.0034(9)
C15 0.0339(13) 0.0338(13) 0.0389(13) -0.0085(11) 0.0029(10) -0.0016(10)
C14 0.0316(13) 0.0396(14) 0.0437(14) -0.0061(11) -0.0014(11) -0.0049(11)
C13 0.0549(17) 0.0448(15) 0.0301(12) -0.0063(11) 0.0104(12) -0.0028(12)
C7 0.0231(10) 0.0303(11) 0.0277(10) 0.0021(9) 0.0028(8) -0.0017(9)
C39 0.037(3) 0.040(6) 0.025(3) -0.006(3) 0.001(2) 0.014(3)
C40 0.038(5) 0.056(5) 0.031(4) 0.005(3) -0.003(4) 0.012(5)
C38 0.054(5) 0.073(6) 0.038(4) 0.008(4) -0.010(4) 0.023(5)
C37 0.053(5) 0.064(7) 0.034(5) 0.002(3) -0.011(3) 0.024(4)
C3 0.063(4) 0.062(6) 0.043(5) -0.003(3) -0.015(3) 0.026(3)
C2 0.042(3) 0.048(5) 0.038(5) -0.004(3) -0.008(3) 0.011(3)
C36 0.034(3) 0.044(6) 0.031(5) 0.000(3) -0.002(3) 0.016(3)

loop_
_atom_type_symbol
_atom_type_description
_atom_type_scat_dispersion_real
_atom_type_scat_dispersion_imag
_atom_type_scat_source
C C 0.0033 0.0016 'International Tables Vol C Tables 4.2.6.8 and 6.1.1.4'
H H 0.0000 0.0000 'International Tables Vol C Tables 4.2.6.8 and 6.1.1.4'
N N 0.0061 0.0033 'International Tables Vol C Tables 4.2.6.8 and 6.1.1.4'
P P 0.1023 0.0942 'International Tables Vol C Tables 4.2.6.8 and 6.1.1.4'
Si Si 0.0817 0.0704 'International Tables Vol C Tables 4.2.6.8 and 6.1.1.4'

loop_
_geom_angle_atom_site_label_1
_geom_angle_atom_site_label_2
_geom_angle_atom_site_label_3
_geom_angle
_geom_angle_site_symmetry_1
_geom_angle_site_symmetry_3
_geom_angle_publ_flag
C25 P1 Si1 116.26(7) . . ?
C26 P1 Si1 100.76(7) . . ?
C26 P1 C25 112.16(9) . . ?
P1 Si1 C7 115.04(6) . . ?
N1 Si1 P1 112.08(6) . . ?
N1 Si1 C7 35.18(7) . . ?
N2 Si1 P1 101.39(6) . . ?
N2 Si1 N1 69.22(8) . . ?
N2 Si1 C7 34.61(7) . . ?
C12 N1 Si1 133.30(14) . . ?
C7 N1 Si1 91.05(13) . . ?
C7 N1 C12 128.53(18) . . ?
C8 N2 Si1 135.14(14) . . ?
C7 N2 Si1 92.51(13) . . ?
C7 N2 C8 130.28(18) . . ?
C37 C0 H0 119.2 . . ?
C37 C0 C36 121.6(9) . . ?
C36 C0 H0 119.2 . . ?
H24A C24 H24B 108.2 . . ?
C22 C24 H24A 109.6 . . ?
C22 C24 H24B 109.6 . . ?
C25 C24 H24A 109.6 . . ?
C25 C24 H24B 109.6 . . ?
C25 C24 C22 110.08(17) . . ?
H19A C19 H19B 108.3 . . ?
C17 C19 H19A 109.9 . . ?
C17 C19 H19B 109.9 . . ?
C17 C19 C20 109.12(18) . . ?
C20 C19 H19A 109.9 . . ?
C20 C19 H19B 109.9 . . ?
C6 C1 C7 117.2(8) . . ?
C6 C1 C2 119.3(7) . . ?
C2 C1 C7 123.3(8) . . ?
C1 C6 H6 120.6 . . ?
C5 C6 C1 118.7(7) . . ?
C5 C6 H6 120.6 . . ?
H16A C16 H16B 108.0 . . ?
C17 C16 H16A 109.4 . . ?
C17 C16 H16B 109.4 . . ?
C17 C16 C25 111.21(17) . . ?
C25 C16 H16A 109.4 . . ?
C25 C16 H16B 109.4 . . ?
C19 C17 C16 109.51(18) . . ?
C19 C17 H17 109.4 . . ?
C19 C17 C18 109.63(19) . . ?
C16 C17 H17 109.4 . . ?
C16 C17 C18 109.41(18) . . ?
C18 C17 H17 109.4 . . ?
C17 C18 H18A 109.9 . . ?
C17 C18 H18B 109.9 . . ?
C17 C18 C22 108.99(18) . . ?
H18A C18 H18B 108.3 . . ?
C22 C18 H18A 109.9 . . ?
C22 C18 H18B 109.9 . . ?
C24 C22 H22 109.2 . . ?
C18 C22 C24 109.26(19) . . ?
C18 C22 H22 109.2 . . ?
C21 C22 C24 110.48(18) . . ?
C21 C22 C18 109.3(2) . . ?
C21 C22 H22 109.2 . . ?
C19 C20 H20 109.4 . . ?
C19 C20 C23 110.14(18) . . ?
C21 C20 C19 109.7(2) . . ?
C21 C20 H20 109.4 . . ?
C21 C20 C23 108.77(18) . . ?
C23 C20 H20 109.4 . . ?
C22 C21 C20 109.52(18) . . ?
C22 C21 H21A 109.8 . . ?
C22 C21 H21B 109.8 . . ?
C20 C21 H21A 109.8 . . ?
C20 C21 H21B 109.8 . . ?
H21A C21 H21B 108.2 . . ?
C20 C23 H23A 109.5 . . ?
C20 C23 H23B 109.5 . . ?
C20 C23 C25 110.83(17) . . ?
H23A C23 H23B 108.1 . . ?
C25 C23 H23A 109.5 . . ?
C25 C23 H23B 109.5 . . ?
C24 C25 P1 118.41(14) . . ?
C24 C25 C16 107.87(17) . . ?
C24 C25 C23 108.77(17) . . ?
C16 C25 P1 105.33(13) . . ?
C23 C25 P1 108.24(13) . . ?
C23 C25 C16 107.75(16) . . ?
C31 C26 P1 112.59(14) . . ?
C31 C26 C32 107.67(16) . . ?
C32 C26 P1 104.57(14) . . ?
C27 C26 P1 115.43(13) . . ?
C27 C26 C31 108.26(17) . . ?
C27 C26 C32 107.91(17) . . ?
C26 C31 H31A 109.5 . . ?
C26 C31 H31B 109.5 . . ?
H31A C31 H31B 108.0 . . ?
C30 C31 C26 110.94(17) . . ?
C30 C31 H31A 109.5 . . ?
C30 C31 H31B 109.5 . . ?
C6 C5 H5 119.4 . . ?
C6 C5 C4 121.1(7) . . ?
C4 C5 H5 119.4 . . ?
C31 C30 H30 109.5 . . ?
C34 C30 C31 109.15(19) . . ?
C34 C30 H30 109.5 . . ?
C34 C30 C29 109.38(19) . . ?
C29 C30 C31 109.75(17) . . ?
C29 C30 H30 109.5 . . ?
C30 C34 H34A 109.7 . . ?
C30 C34 H34B 109.7 . . ?
C30 C34 C33 109.64(18) . . ?
H34A C34 H34B 108.2 . . ?
C33 C34 H34A 109.7 . . ?
C33 C34 H34B 109.7 . . ?
C5 C4 H4 119.7 . . ?
C3 C4 C5 120.7(6) . . ?
C3 C4 H4 119.7 . . ?
C26 C32 H32A 109.5 . . ?
C26 C32 H32B 109.5 . . ?
H32A C32 H32B 108.1 . . ?
C33 C32 C26 110.83(18) . . ?
C33 C32 H32A 109.5 . . ?
C33 C32 H32B 109.5 . . ?
C34 C33 C32 109.58(19) . . ?
C34 C33 H33 109.5 . . ?
C34 C33 C35 109.8(2) . . ?
C32 C33 H33 109.5 . . ?
C35 C33 C32 108.92(18) . . ?
C35 C33 H33 109.5 . . ?
C30 C29 H29A 109.8 . . ?
C30 C29 H29B 109.8 . . ?
H29A C29 H29B 108.2 . . ?
C28 C29 C30 109.51(19) . . ?
C28 C29 H29A 109.8 . . ?
C28 C29 H29B 109.8 . . ?
C33 C35 H35A 109.8 . . ?
C33 C35 H35B 109.8 . . ?
H35A C35 H35B 108.2 . . ?
C28 C35 C33 109.54(18) . . ?
C28 C35 H35A 109.8 . . ?
C28 C35 H35B 109.8 . . ?
C29 C28 H28 109.5 . . ?
C29 C28 C27 109.38(18) . . ?
C35 C28 C29 109.57(18) . . ?
C35 C28 H28 109.5 . . ?
C35 C28 C27 109.48(18) . . ?
C27 C28 H28 109.5 . . ?
C26 C27 C28 111.05(16) . . ?
C26 C27 H27A 109.4 . . ?
C26 C27 H27B 109.4 . . ?
C28 C27 H27A 109.4 . . ?
C28 C27 H27B 109.4 . . ?
H27A C27 H27B 108.0 . . ?
N2 C8 C10 110.09(19) . . ?
N2 C8 C11 106.46(19) . . ?
N2 C8 C9 111.40(19) . . ?
C10 C8 C11 108.5(2) . . ?
C9 C8 C10 111.7(2) . . ?
C9 C8 C11 108.5(2) . . ?
C8 C10 H10A 109.5 . . ?
C8 C10 H10B 109.5 . . ?
C8 C10 H10C 109.5 . . ?
H10A C10 H10B 109.5 . . ?
H10A C10 H10C 109.5 . . ?
H10B C10 H10C 109.5 . . ?
C8 C11 H11A 109.5 . . ?
C8 C11 H11B 109.5 . . ?
C8 C11 H11C 109.5 . . ?
H11A C11 H11B 109.5 . . ?
H11A C11 H11C 109.5 . . ?
H11B C11 H11C 109.5 . . ?
C8 C9 H9A 109.5 . . ?
C8 C9 H9B 109.5 . . ?
C8 C9 H9C 109.5 . . ?
H9A C9 H9B 109.5 . . ?
H9A C9 H9C 109.5 . . ?
H9B C9 H9C 109.5 . . ?
N1 C12 C15 106.77(17) . . ?
N1 C12 C14 110.39(17) . . ?
N1 C12 C13 111.05(18) . . ?
C15 C12 C14 108.57(19) . . ?
C15 C12 C13 109.46(19) . . ?
C13 C12 C14 110.50(19) . . ?
C12 C15 H15A 109.5 . . ?
C12 C15 H15B 109.5 . . ?
C12 C15 H15C 109.5 . . ?
H15A C15 H15B 109.5 . . ?
H15A C15 H15C 109.5 . . ?
H15B C15 H15C 109.5 . . ?
C12 C14 H14A 109.5 . . ?
C12 C14 H14B 109.5 . . ?
C12 C14 H14C 109.5 . . ?
H14A C14 H14B 109.5 . . ?
H14A C14 H14C 109.5 . . ?
H14B C14 H14C 109.5 . . ?
C12 C13 H13A 109.5 . . ?
C12 C13 H13B 109.5 . . ?
C12 C13 H13C 109.5 . . ?
H13A C13 H13B 109.5 . . ?
H13A C13 H13C 109.5 . . ?
H13B C13 H13C 109.5 . . ?
N1 C7 Si1 53.77(10) . . ?
N1 C7 C1 125.8(11) . . ?
N1 C7 C39 128.6(14) . . ?
N2 C7 Si1 52.87(11) . . ?
N2 C7 N1 105.54(18) . . ?
N2 C7 C1 128.6(11) . . ?
N2 C7 C39 125.6(14) . . ?
C1 C7 Si1 173.2(6) . . ?
C39 C7 Si1 166.3(6) . . ?
C40 C39 C7 121.7(10) . . ?
C40 C39 C36 119.7(8) . . ?
C36 C39 C7 118.4(10) . . ?
C39 C40 H40 119.2 . . ?
C39 C40 C38 121.6(9) . . ?
C38 C40 H40 119.2 . . ?
C40 C38 H38 121.2 . . ?
C37 C38 C40 117.6(9) . . ?
C37 C38 H38 121.2 . . ?
C0 C37 C38 121.3(8) . . ?
C0 C37 H37 119.3 . . ?
C38 C37 H37 119.3 . . ?
C4 C3 H3 120.6 . . ?
C4 C3 C2 118.8(7) . . ?
C2 C3 H3 120.6 . . ?
C1 C2 H2 119.3 . . ?
C3 C2 C1 121.4(7) . . ?
C3 C2 H2 119.3 . . ?
C0 C36 C39 118.1(9) . . ?
C0 C36 H36 120.9 . . ?
C39 C36 H36 120.9 . . ?

loop_
_geom_bond_atom_site_label_1
_geom_bond_atom_site_label_2
_geom_bond_distance
_geom_bond_site_symmetry_2
_geom_bond_publ_flag
P1 Si1 2.3044(8) . ?
P1 C25 1.897(2) . ?
P1 C26 1.895(2) . ?
Si1 N1 1.8918(17) . ?
Si1 N2 1.8713(18) . ?
Si1 C7 2.345(2) . ?
N1 C12 1.483(3) . ?
N1 C7 1.351(3) . ?
N2 C8 1.489(3) . ?
N2 C7 1.333(3) . ?
C0 H0 0.9500 . ?
C0 C37 1.378(11) . ?
C0 C36 1.389(9) . ?
C24 H24A 0.9900 . ?
C24 H24B 0.9900 . ?
C24 C22 1.545(3) . ?
C24 C25 1.534(3) . ?
C19 H19A 0.9900 . ?
C19 H19B 0.9900 . ?
C19 C17 1.528(3) . ?
C19 C20 1.533(3) . ?
C1 C6 1.398(9) . ?
C1 C7 1.500(8) . ?
C1 C2 1.402(8) . ?
C6 H6 0.9500 . ?
C6 C5 1.393(7) . ?
C16 H16A 0.9900 . ?
C16 H16B 0.9900 . ?
C16 C17 1.531(3) . ?
C16 C25 1.548(3) . ?
C17 H17 1.0000 . ?
C17 C18 1.536(3) . ?
C18 H18A 0.9900 . ?
C18 H18B 0.9900 . ?
C18 C22 1.536(3) . ?
C22 H22 1.0000 . ?
C22 C21 1.525(3) . ?
C20 H20 1.0000 . ?
C20 C21 1.529(3) . ?
C20 C23 1.534(3) . ?
C21 H21A 0.9900 . ?
C21 H21B 0.9900 . ?
C23 H23A 0.9900 . ?
C23 H23B 0.9900 . ?
C23 C25 1.548(3) . ?
C26 C31 1.545(3) . ?
C26 C32 1.552(3) . ?
C26 C27 1.538(3) . ?
C31 H31A 0.9900 . ?
C31 H31B 0.9900 . ?
C31 C30 1.540(3) . ?
C5 H5 0.9500 . ?
C5 C4 1.395(9) . ?
C30 H30 1.0000 . ?
C30 C34 1.525(3) . ?
C30 C29 1.532(3) . ?
C34 H34A 0.9900 . ?
C34 H34B 0.9900 . ?
C34 C33 1.530(3) . ?
C4 H4 0.9500 . ?
C4 C3 1.371(9) . ?
C32 H32A 0.9900 . ?
C32 H32B 0.9900 . ?
C32 C33 1.538(3) . ?
C33 H33 1.0000 . ?
C33 C35 1.531(3) . ?
C29 H29A 0.9900 . ?
C29 H29B 0.9900 . ?
C29 C28 1.529(3) . ?
C35 H35A 0.9900 . ?
C35 H35B 0.9900 . ?
C35 C28 1.526(3) . ?
C28 H28 1.0000 . ?
C28 C27 1.539(3) . ?
C27 H27A 0.9900 . ?
C27 H27B 0.9900 . ?
C8 C10 1.511(3) . ?
C8 C11 1.521(3) . ?
C8 C9 1.511(4) . ?
C10 H10A 0.9800 . ?
C10 H10B 0.9800 . ?
C10 H10C 0.9800 . ?
C11 H11A 0.9800 . ?
C11 H11B 0.9800 . ?
C11 H11C 0.9800 . ?
C9 H9A 0.9800 . ?
C9 H9B 0.9800 . ?
C9 H9C 0.9800 . ?
C12 C15 1.523(3) . ?
C12 C14 1.532(3) . ?
C12 C13 1.527(3) . ?
C15 H15A 0.9800 . ?
C15 H15B 0.9800 . ?
C15 H15C 0.9800 . ?
C14 H14A 0.9800 . ?
C14 H14B 0.9800 . ?
C14 H14C 0.9800 . ?
C13 H13A 0.9800 . ?
C13 H13B 0.9800 . ?
C13 H13C 0.9800 . ?
C7 C39 1.483(10) . ?
C39 C40 1.385(10) . ?
C39 C36 1.406(10) . ?
C40 H40 0.9500 . ?
C40 C38 1.409(9) . ?
C38 H38 0.9500 . ?
C38 C37 1.379(10) . ?
C37 H37 0.9500 . ?
C3 H3 0.9500 . ?
C3 C2 1.395(8) . ?
C2 H2 0.9500 . ?
C36 H36 0.9500 . ?

loop_
_geom_torsion_atom_site_label_1
_geom_torsion_atom_site_label_2
_geom_torsion_atom_site_label_3
_geom_torsion_atom_site_label_4
_geom_torsion
_geom_torsion_site_symmetry_1
_geom_torsion_site_symmetry_2
_geom_torsion_site_symmetry_3
_geom_torsion_site_symmetry_4
_geom_torsion_publ_flag
P1 Si1 N1 C12 106.59(18) . . . . ?
P1 Si1 N1 C7 -102.55(12) . . . . ?
P1 Si1 N2 C8 -78.03(19) . . . . ?
P1 Si1 N2 C7 117.92(12) . . . . ?
P1 C26 C31 C30 173.44(14) . . . . ?
P1 C26 C32 C33 -178.10(15) . . . . ?
P1 C26 C27 C28 -174.45(14) . . . . ?
Si1 P1 C25 C24 -70.85(17) . . . . ?
Si1 P1 C25 C16 49.82(15) . . . . ?
Si1 P1 C25 C23 164.86(11) . . . . ?
Si1 P1 C26 C31 169.00(13) . . . . ?
Si1 P1 C26 C32 -74.40(13) . . . . ?
Si1 P1 C26 C27 43.99(15) . . . . ?
Si1 N1 C12 C15 -36.9(3) . . . . ?
Si1 N1 C12 C14 81.0(2) . . . . ?
Si1 N1 C12 C13 -156.13(17) . . . . ?
Si1 N1 C7 N2 11.36(16) . . . . ?
Si1 N1 C7 C1 -171.6(7) . . . . ?
Si1 N1 C7 C39 -162.9(8) . . . . ?
Si1 N2 C8 C10 -88.8(3) . . . . ?
Si1 N2 C8 C11 28.6(3) . . . . ?
Si1 N2 C8 C9 146.7(2) . . . . ?
Si1 N2 C7 N1 -11.49(16) . . . . ?
Si1 N2 C7 C1 171.6(7) . . . . ?
Si1 N2 C7 C39 163.0(8) . . . . ?
Si1 C7 C39 C40 179(4) . . . . ?
Si1 C7 C39 C36 -5(8) . . . . ?
N1 Si1 N2 C8 172.5(2) . . . . ?
N1 Si1 N2 C7 8.43(12) . . . . ?
N1 C7 C39 C40 -87(3) . . . . ?
N1 C7 C39 C36 89(2) . . . . ?
N2 Si1 N1 C12 -159.2(2) . . . . ?
N2 Si1 N1 C7 -8.31(12) . . . . ?
N2 C7 C39 C40 100(2) . . . . ?
N2 C7 C39 C36 -84(3) . . . . ?
C24 C22 C21 C20 -59.9(2) . . . . ?
C19 C17 C18 C22 60.4(2) . . . . ?
C19 C20 C21 C22 -60.2(2) . . . . ?
C19 C20 C23 C25 59.6(2) . . . . ?
C1 C6 C5 C4 1.6(18) . . . . ?
C6 C1 C7 N1 -86.4(19) . . . . ?
C6 C1 C7 N2 89.9(17) . . . . ?
C6 C1 C2 C3 3(3) . . . . ?
C6 C5 C4 C3 -1.1(13) . . . . ?
C16 C17 C18 C22 -59.7(2) . . . . ?
C17 C19 C20 C21 59.9(2) . . . . ?
C17 C19 C20 C23 -59.8(2) . . . . ?
C17 C16 C25 P1 173.68(14) . . . . ?
C17 C16 C25 C24 -59.0(2) . . . . ?
C17 C16 C25 C23 58.3(2) . . . . ?
C17 C18 C22 C24 60.7(2) . . . . ?
C17 C18 C22 C21 -60.3(2) . . . . ?
C18 C22 C21 C20 60.4(2) . . . . ?
C22 C24 C25 P1 178.75(15) . . . . ?
C22 C24 C25 C16 59.4(2) . . . . ?
C22 C24 C25 C23 -57.2(2) . . . . ?
C20 C19 C17 C16 59.9(2) . . . . ?
C20 C19 C17 C18 -60.1(2) . . . . ?
C20 C23 C25 P1 -171.01(14) . . . . ?
C20 C23 C25 C24 59.1(2) . . . . ?
C20 C23 C25 C16 -57.6(2) . . . . ?
C21 C20 C23 C25 -60.6(2) . . . . ?
C23 C20 C21 C22 60.3(2) . . . . ?
C25 P1 C26 C31 44.69(17) . . . . ?
C25 P1 C26 C32 161.29(13) . . . . ?
C25 P1 C26 C27 -80.32(16) . . . . ?
C25 C24 C22 C18 -61.6(2) . . . . ?
C25 C24 C22 C21 58.7(2) . . . . ?
C25 C16 C17 C19 -60.5(2) . . . . ?
C25 C16 C17 C18 59.7(2) . . . . ?
C26 P1 C25 C24 44.35(18) . . . . ?
C26 P1 C25 C16 165.02(13) . . . . ?
C26 P1 C25 C23 -79.94(15) . . . . ?
C26 C31 C30 C34 -60.7(2) . . . . ?
C26 C31 C30 C29 59.2(2) . . . . ?
C26 C32 C33 C34 59.7(2) . . . . ?
C26 C32 C33 C35 -60.5(2) . . . . ?
C31 C26 C32 C33 -58.1(2) . . . . ?
C31 C26 C27 C28 58.3(2) . . . . ?
C31 C30 C34 C33 60.3(2) . . . . ?
C31 C30 C29 C28 -59.6(2) . . . . ?
C5 C4 C3 C2 1.4(12) . . . . ?
C30 C34 C33 C32 -60.1(3) . . . . ?
C30 C34 C33 C35 59.5(2) . . . . ?
C30 C29 C28 C35 -60.1(2) . . . . ?
C30 C29 C28 C27 59.9(2) . . . . ?
C34 C30 C29 C28 60.1(2) . . . . ?
C34 C33 C35 C28 -59.3(2) . . . . ?
C4 C3 C2 C1 -2.3(19) . . . . ?
C32 C26 C31 C30 58.7(2) . . . . ?
C32 C26 C27 C28 -57.9(2) . . . . ?
C32 C33 C35 C28 60.7(2) . . . . ?
C33 C35 C28 C29 59.6(2) . . . . ?
C33 C35 C28 C27 -60.3(2) . . . . ?
C29 C30 C34 C33 -59.8(2) . . . . ?
C29 C28 C27 C26 -60.2(2) . . . . ?
C35 C28 C27 C26 59.8(2) . . . . ?
C27 C26 C31 C30 -57.7(2) . . . . ?
C27 C26 C32 C33 58.5(2) . . . . ?
C8 N2 C7 Si1 -165.3(2) . . . . ?
C8 N2 C7 N1 -176.77(19) . . . . ?
C8 N2 C7 C1 6.3(7) . . . . ?
C8 N2 C7 C39 -2.3(9) . . . . ?
C12 N1 C7 Si1 153.1(2) . . . . ?
C12 N1 C7 N2 164.42(19) . . . . ?
C12 N1 C7 C1 -18.6(7) . . . . ?
C12 N1 C7 C39 -9.9(8) . . . . ?
C7 Si1 N1 C12 -150.9(3) . . . . ?
C7 Si1 N2 C8 164.1(3) . . . . ?
C7 N1 C12 C15 -178.4(2) . . . . ?
C7 N1 C12 C14 -60.6(3) . . . . ?
C7 N1 C12 C13 62.4(3) . . . . ?
C7 N2 C8 C10 70.1(3) . . . . ?
C7 N2 C8 C11 -172.5(2) . . . . ?
C7 N2 C8 C9 -54.4(3) . . . . ?
C7 C1 C6 C5 -177.2(18) . . . . ?
C7 C1 C2 C3 177.3(17) . . . . ?
C7 C39 C40 C38 180(2) . . . . ?
C7 C39 C36 C0 -179(2) . . . . ?
C39 C40 C38 C37 -2(2) . . . . ?
C40 C39 C36 C0 -3(3) . . . . ?
C40 C38 C37 C0 -0.4(18) . . . . ?
C37 C0 C36 C39 0(2) . . . . ?
C2 C1 C6 C5 -2(3) . . . . ?
C2 C1 C7 N1 99(2) . . . . ?
C2 C1 C7 N2 -85(2) . . . . ?
C36 C0 C37 C38 1.4(16) . . . . ?
C36 C39 C40 C38 4(3) . . . . ?
